data_2229201
loop_
_publ_author_name
'Choi, Hong Dae'
'Seo, Pil Ja'
'Son, Byeng Wha'
'Lee, Uk'

_publ_section_title
;
 7-Bromo-1-(4-fluorophenylsulfonyl)-2-methylnaphtho[2,1-<i>b</i>]furan
;
_journal_coeditor_code RK2255
_journal_issue 2
_journal_name_full 'Acta Crystallographica Section E'
_journal_page_first o280
_journal_paper_doi 10.1107/S160053681005436X
_journal_volume 67
_journal_year 2011
_chemical_formula_iupac 'C19 H12 Br F O3 S'
_chemical_formula_moiety 'C19 H12 Br F O3 S'
_chemical_formula_sum 'C19 H12 Br F O3 S'
_chemical_formula_weight 419.26
_chemical_melting_point_gt 485
_chemical_melting_point_lt 486
_chemical_name_systematic
;
7-Bromo-1-(4-fluorophenylsulfonyl)-2-methylnaphtho[2,1-<i>b</i>]furan
;
_space_group_IT_number 14
_symmetry_cell_setting monoclinic
_symmetry_space_group_name_Hall '-P 2yn'
_symmetry_space_group_name_H-M 'P 1 21/n 1'
_atom_sites_solution_hydrogens geom
_atom_sites_solution_primary direct
_atom_sites_solution_secondary difmap
_cell_angle_alpha 90.00
_cell_angle_beta 105.3250(10)
_cell_angle_gamma 90.00
_cell_formula_units_Z 4
_cell_length_a 12.0415(2)
_cell_length_b 8.15790(10)
_cell_length_c 17.4578(3)
_cell_measurement_reflns_used 4448
_cell_measurement_temperature 173(2)
_cell_measurement_theta_max 27.38
_cell_measurement_theta_min 2.42
_cell_volume 1653.96(5)
_computing_cell_refinement '<i>SAINT</i> (Bruker, 2009)'
_computing_data_collection '<i>APEX2</i> (Bruker, 2009)'
_computing_data_reduction '<i>SAINT</i> (Bruker, 2009)'
_computing_molecular_graphics '<i>ORTEP-3</i> (Farrugia, 1997) and <i>DIAMOND</i> (Brandenburg, 1998)'
_computing_publication_material '<i>SHELXL97</i> (Sheldrick, 2008)'
_computing_structure_refinement '<i>SHELXL97</i> (Sheldrick, 2008)'
_computing_structure_solution '<i>SHELXS97</i> (Sheldrick, 2008)'
_diffrn_ambient_temperature 173(2)
_diffrn_detector_area_resol_mean 10.0
_diffrn_measured_fraction_theta_full 0.992
_diffrn_measured_fraction_theta_max 0.992
_diffrn_measurement_device_type 'Bruker SMART APEXII CCD'
_diffrn_measurement_method '\f and \w'
_diffrn_radiation_monochromator 'graphite multilayer'
_diffrn_radiation_source 'rotating anode'
_diffrn_radiation_type MoK\a
_diffrn_radiation_wavelength 0.71073
_diffrn_reflns_av_R_equivalents 0.0321
_diffrn_reflns_av_sigmaI/netI 0.0303
_diffrn_reflns_limit_h_max 15
_diffrn_reflns_limit_h_min -15
_diffrn_reflns_limit_k_max 10
_diffrn_reflns_limit_k_min -10
_diffrn_reflns_limit_l_max 22
_diffrn_reflns_limit_l_min -22
_diffrn_reflns_number 14803
_diffrn_reflns_theta_full 27.58
_diffrn_reflns_theta_max 27.58
_diffrn_reflns_theta_min 1.85
_diffrn_standards_number 0
_exptl_absorpt_coefficient_mu 2.638
_exptl_absorpt_correction_T_max 0.7443
_exptl_absorpt_correction_T_min 0.5527
_exptl_absorpt_correction_type multi-scan
_exptl_absorpt_process_details '(<i>SADABS</i>; Bruker, 2009)'
_exptl_crystal_colour colourless
_exptl_crystal_density_diffrn 1.684
_exptl_crystal_density_method 'not measured'
_exptl_crystal_description block
_exptl_crystal_F_000 840
_exptl_crystal_size_max 0.25
_exptl_crystal_size_mid 0.21
_exptl_crystal_size_min 0.12
_refine_diff_density_max 0.424
_refine_diff_density_min -0.405
_refine_ls_extinction_method none
_refine_ls_goodness_of_fit_ref 1.015
_refine_ls_hydrogen_treatment constr
_refine_ls_matrix_type full
_refine_ls_number_parameters 227
_refine_ls_number_reflns 3803
_refine_ls_number_restraints 0
_refine_ls_restrained_S_all 1.015
_refine_ls_R_factor_all 0.0451
_refine_ls_R_factor_gt 0.0309
_refine_ls_shift/su_max 0.001
_refine_ls_shift/su_mean 0.000
_refine_ls_structure_factor_coef Fsqd
_refine_ls_weighting_details 'calc w=1/[\s^2^(Fo^2^)+(0.0385P)^2^+0.6504P] where P=(Fo^2^+2Fc^2^)/3'
_refine_ls_weighting_scheme calc
_refine_ls_wR_factor_gt 0.0725
_refine_ls_wR_factor_ref 0.0782
_reflns_number_gt 3026
_reflns_number_total 3803
_reflns_threshold_expression I>2\s(I)
_cod_data_source_file rk2255.cif
_cod_data_source_block I
_cod_original_sg_symbol_H-M 'P 21/n'
_cod_database_code 2229201
_cod_database_fobs_code 2229201

loop_
_symmetry_equiv_pos_as_xyz
'x, y, z'
'-x+1/2, y+1/2, -z+1/2'
'-x, -y, -z'
'x-1/2, -y-1/2, z-1/2'

loop_
_atom_site_type_symbol
_atom_site_label
_atom_site_fract_x
_atom_site_fract_y
_atom_site_fract_z
_atom_site_U_iso_or_equiv
_atom_site_adp_type
_atom_site_calc_flag
_atom_site_refinement_flags
_atom_site_occupancy
_atom_site_disorder_assembly
_atom_site_disorder_group
Br Br1 0.23409(2) 0.55058(3) 0.595181(15) 0.04881(10) Uani d . 1 . .
S S1 0.40951(4) 0.07887(6) 0.25320(3) 0.02349(12) Uani d . 1 . .
F F1 0.52925(15) 0.6513(2) 0.09244(10) 0.0670(5) Uani d . 1 . .
O O1 0.68915(11) 0.0164(2) 0.42360(8) 0.0308(3) Uani d . 1 . .
O O2 0.42383(14) -0.06341(18) 0.20874(9) 0.0363(4) Uani d . 1 . .
O O3 0.29924(11) 0.1077(2) 0.26702(8) 0.0316(3) Uani d . 1 . .
C C1 0.51536(16) 0.0748(2) 0.34372(11) 0.0240(4) Uani d . 1 . .
C C2 0.52174(16) 0.1490(3) 0.42090(10) 0.0234(4) Uani d . 1 . .
C C3 0.44999(16) 0.2428(2) 0.45819(10) 0.0236(4) Uani d . 1 . .
C C4 0.33609(16) 0.2927(3) 0.42204(11) 0.0285(4) Uani d . 1 . .
H H4 0.3021 0.2637 0.3682 0.034 Uiso calc R 1 . .
C C5 0.27304(18) 0.3815(3) 0.46198(12) 0.0327(5) Uani d . 1 . .
H H5 0.1963 0.4132 0.4363 0.039 Uiso calc R 1 . .
C C6 0.32294(19) 0.4253(3) 0.54121(13) 0.0322(5) Uani d . 1 . .
C C7 0.43192(19) 0.3815(3) 0.57901(12) 0.0329(5) Uani d . 1 . .
H H7 0.4638 0.4137 0.6326 0.040 Uiso calc R 1 . .
C C8 0.49895(17) 0.2882(3) 0.53949(11) 0.0277(4) Uani d . 1 . .
C C9 0.61271(18) 0.2411(3) 0.58063(11) 0.0331(5) Uani d . 1 . .
H H9 0.6429 0.2747 0.6342 0.040 Uiso calc R 1 . .
C C10 0.67917(17) 0.1498(3) 0.54546(12) 0.0323(5) Uani d . 1 . .
H H10 0.7547 0.1165 0.5731 0.039 Uiso calc R 1 . .
C C11 0.63028(16) 0.1071(3) 0.46594(11) 0.0269(4) Uani d . 1 . .
C C12 0.61837(17) -0.0014(3) 0.34912(12) 0.0280(4) Uani d . 1 . .
C C13 0.6701(2) -0.0921(3) 0.29391(14) 0.0407(6) Uani d . 1 . .
H H13A 0.7321 -0.0267 0.2826 0.061 Uiso calc R 1 . .
H H13B 0.6110 -0.1136 0.2443 0.061 Uiso calc R 1 . .
H H13C 0.7014 -0.1964 0.3182 0.061 Uiso calc R 1 . .
C C14 0.44463(15) 0.2512(3) 0.20340(10) 0.0219(4) Uani d . 1 . .
C C15 0.49975(17) 0.2294(3) 0.14369(11) 0.0327(5) Uani d . 1 . .
H H15 0.5180 0.1225 0.1292 0.039 Uiso calc R 1 . .
C C16 0.5279(2) 0.3660(4) 0.10549(13) 0.0423(6) Uani d . 1 . .
H H16 0.5651 0.3549 0.0641 0.051 Uiso calc R 1 . .
C C17 0.5005(2) 0.5172(3) 0.12903(14) 0.0400(6) Uani d . 1 . .
C C18 0.44494(19) 0.5411(3) 0.18684(13) 0.0344(5) Uani d . 1 . .
H H18 0.4264 0.6484 0.2007 0.041 Uiso calc R 1 . .
C C19 0.41645(17) 0.4054(3) 0.22448(11) 0.0268(4) Uani d . 1 . .
H H19 0.3775 0.4180 0.2649 0.032 Uiso calc R 1 . .

loop_
_atom_site_aniso_label
_atom_site_aniso_U_11
_atom_site_aniso_U_22
_atom_site_aniso_U_33
_atom_site_aniso_U_12
_atom_site_aniso_U_13
_atom_site_aniso_U_23
Br1 0.06439(18) 0.04182(17) 0.05384(16) -0.00541(13) 0.03959(13) -0.00784(12)
S1 0.0259(2) 0.0209(3) 0.0210(2) -0.00233(19) 0.00152(17) -0.00073(19)
F1 0.0806(11) 0.0562(11) 0.0654(10) -0.0212(9) 0.0216(9) 0.0257(9)
O1 0.0236(7) 0.0369(9) 0.0295(7) 0.0027(6) 0.0025(6) 0.0064(7)
O2 0.0475(9) 0.0228(8) 0.0324(7) 0.0016(7) 0.0001(7) -0.0057(7)
O3 0.0245(7) 0.0399(9) 0.0282(7) -0.0059(7) 0.0031(5) 0.0003(7)
C1 0.0260(9) 0.0230(11) 0.0215(8) -0.0011(8) 0.0035(7) 0.0048(8)
C2 0.0254(9) 0.0204(10) 0.0220(8) -0.0053(8) 0.0019(7) 0.0044(8)
C3 0.0282(9) 0.0200(10) 0.0208(8) -0.0053(8) 0.0034(7) 0.0045(8)
C4 0.0303(10) 0.0307(12) 0.0235(9) -0.0016(9) 0.0054(8) 0.0011(9)
C5 0.0320(10) 0.0350(13) 0.0316(10) 0.0018(10) 0.0095(8) 0.0037(10)
C6 0.0453(12) 0.0250(12) 0.0328(10) -0.0040(10) 0.0217(9) -0.0015(9)
C7 0.0460(12) 0.0310(12) 0.0233(9) -0.0120(10) 0.0116(9) -0.0008(9)
C8 0.0342(10) 0.0240(11) 0.0235(9) -0.0085(9) 0.0049(8) 0.0018(9)
C9 0.0374(11) 0.0355(13) 0.0210(9) -0.0114(10) -0.0017(8) 0.0019(9)
C10 0.0262(10) 0.0376(13) 0.0263(9) -0.0054(9) -0.0048(8) 0.0076(10)
C11 0.0258(9) 0.0260(11) 0.0269(9) -0.0033(8) 0.0037(8) 0.0058(9)
C12 0.0286(10) 0.0283(11) 0.0252(9) -0.0005(9) 0.0036(8) 0.0062(9)
C13 0.0378(12) 0.0487(16) 0.0375(12) 0.0106(11) 0.0131(9) 0.0027(11)
C14 0.0200(8) 0.0243(11) 0.0187(8) 0.0015(8) 0.0004(6) 0.0014(8)
C15 0.0360(11) 0.0347(13) 0.0292(10) 0.0052(10) 0.0116(9) -0.0006(10)
C16 0.0404(12) 0.0553(18) 0.0359(11) 0.0010(12) 0.0183(10) 0.0100(12)
C17 0.0396(12) 0.0381(14) 0.0387(12) -0.0108(11) 0.0040(10) 0.0151(11)
C18 0.0394(12) 0.0222(12) 0.0366(11) -0.0024(10) 0.0012(9) 0.0004(10)
C19 0.0283(10) 0.0259(11) 0.0242(9) 0.0014(9) 0.0036(7) -0.0016(9)

loop_
_atom_type_symbol
_atom_type_description
_atom_type_scat_dispersion_real
_atom_type_scat_dispersion_imag
_atom_type_scat_source
C C 0.0033 0.0016 'International Tables Vol C Tables 4.2.6.8 and 6.1.1.4'
H H 0.0000 0.0000 'International Tables Vol C Tables 4.2.6.8 and 6.1.1.4'
O O 0.0106 0.0060 'International Tables Vol C Tables 4.2.6.8 and 6.1.1.4'
F F 0.0171 0.0103 'International Tables Vol C Tables 4.2.6.8 and 6.1.1.4'
S S 0.1246 0.1234 'International Tables Vol C Tables 4.2.6.8 and 6.1.1.4'
Br Br -0.2901 2.4595 'International Tables Vol C Tables 4.2.6.8 and 6.1.1.4'

loop_
_geom_angle_atom_site_label_1
_geom_angle_atom_site_label_2
_geom_angle_atom_site_label_3
_geom_angle_site_symmetry_1
_geom_angle_site_symmetry_3
_geom_angle
_geom_angle_publ_flag
O3 S1 O2 . . 118.34(10) ?
O3 S1 C1 . . 109.76(9) ?
O2 S1 C1 . . 108.13(9) ?
O3 S1 C14 . . 107.86(9) ?
O2 S1 C14 . . 107.47(9) ?
C1 S1 C14 . . 104.37(9) ?
C12 O1 C11 . . 106.89(15) ?
C12 C1 C2 . . 107.40(16) ?
C12 C1 S1 . . 120.12(15) ?
C2 C1 S1 . . 132.37(15) ?
C11 C2 C3 . . 117.91(17) ?
C11 C2 C1 . . 103.54(17) ?
C3 C2 C1 . . 138.54(17) ?
C4 C3 C2 . . 125.66(17) ?
C4 C3 C8 . . 117.73(18) ?
C2 C3 C8 . . 116.61(17) ?
C5 C4 C3 . . 122.05(18) ?
C5 C4 H4 . . 119.0 ?
C3 C4 H4 . . 119.0 ?
C4 C5 C6 . . 119.2(2) ?
C4 C5 H5 . . 120.4 ?
C6 C5 H5 . . 120.4 ?
C7 C6 C5 . . 121.5(2) ?
C7 C6 Br1 . . 120.08(16) ?
C5 C6 Br1 . . 118.42(17) ?
C6 C7 C8 . . 120.63(19) ?
C6 C7 H7 . . 119.7 ?
C8 C7 H7 . . 119.7 ?
C7 C8 C9 . . 119.80(18) ?
C7 C8 C3 . . 118.90(18) ?
C9 C8 C3 . . 121.30(19) ?
C10 C9 C8 . . 121.73(18) ?
C10 C9 H9 . . 119.1 ?
C8 C9 H9 . . 119.1 ?
C9 C10 C11 . . 116.25(18) ?
C9 C10 H10 . . 121.9 ?
C11 C10 H10 . . 121.9 ?
O1 C11 C2 . . 112.00(17) ?
O1 C11 C10 . . 121.84(18) ?
C2 C11 C10 . . 126.2(2) ?
O1 C12 C1 . . 110.17(18) ?
O1 C12 C13 . . 114.29(17) ?
C1 C12 C13 . . 135.52(19) ?
C12 C13 H13A . . 109.5 ?
C12 C13 H13B . . 109.5 ?
H13A C13 H13B . . 109.5 ?
C12 C13 H13C . . 109.5 ?
H13A C13 H13C . . 109.5 ?
H13B C13 H13C . . 109.5 ?
C19 C14 C15 . . 121.19(19) ?
C19 C14 S1 . . 119.23(14) ?
C15 C14 S1 . . 119.57(17) ?
C16 C15 C14 . . 119.0(2) ?
C16 C15 H15 . . 120.5 ?
C14 C15 H15 . . 120.5 ?
C17 C16 C15 . . 118.1(2) ?
C17 C16 H16 . . 120.9 ?
C15 C16 H16 . . 120.9 ?
F1 C17 C18 . . 117.9(2) ?
F1 C17 C16 . . 118.3(2) ?
C18 C17 C16 . . 123.8(2) ?
C17 C18 C19 . . 118.1(2) ?
C17 C18 H18 . . 121.0 ?
C19 C18 H18 . . 121.0 ?
C18 C19 C14 . . 119.79(19) ?
C18 C19 H19 . . 120.1 ?
C14 C19 H19 . . 120.1 ?

loop_
_geom_bond_atom_site_label_1
_geom_bond_atom_site_label_2
_geom_bond_site_symmetry_2
_geom_bond_distance
_geom_bond_publ_flag
Br1 C6 . 1.900(2) ?
S1 O3 . 1.4303(14) ?
S1 O2 . 1.4319(16) ?
S1 C1 . 1.7487(18) ?
S1 C14 . 1.762(2) ?
F1 C17 . 1.357(3) ?
O1 C12 . 1.361(2) ?
O1 C11 . 1.369(3) ?
C1 C12 . 1.368(3) ?
C1 C2 . 1.461(3) ?
C2 C11 . 1.378(3) ?
C2 C3 . 1.433(3) ?
C3 C4 . 1.410(3) ?
C3 C8 . 1.434(3) ?
C4 C5 . 1.367(3) ?
C4 H4 . 0.9500 ?
C5 C6 . 1.401(3) ?
C5 H5 . 0.9500 ?
C6 C7 . 1.352(3) ?
C7 C8 . 1.415(3) ?
C7 H7 . 0.9500 ?
C8 C9 . 1.421(3) ?
C9 C10 . 1.354(3) ?
C9 H9 . 0.9500 ?
C10 C11 . 1.401(3) ?
C10 H10 . 0.9500 ?
C12 C13 . 1.477(3) ?
C13 H13A . 0.9800 ?
C13 H13B . 0.9800 ?
C13 H13C . 0.9800 ?
C14 C19 . 1.378(3) ?
C14 C15 . 1.387(3) ?
C15 C16 . 1.386(3) ?
C15 H15 . 0.9500 ?
C16 C17 . 1.367(4) ?
C16 H16 . 0.9500 ?
C17 C18 . 1.364(3) ?
C18 C19 . 1.376(3) ?
C18 H18 . 0.9500 ?
C19 H19 . 0.9500 ?

loop_
_geom_hbond_atom_site_label_D
_geom_hbond_atom_site_label_H
_geom_hbond_atom_site_label_A
_geom_hbond_site_symmetry_A
_geom_hbond_distance_DH
_geom_hbond_distance_HA
_geom_hbond_distance_DA
_geom_hbond_angle_DHA
C5 H5 O2 2 0.95 2.57 3.312(3) 135.1
C18 H18 O2 1_565 0.95 2.36 3.266(3) 160.4
C19 H19 O3 2 0.95 2.57 3.113(2) 116.6
C10 H10 Cg1 4_666 0.95 2.69 3.609(2) 151.8

loop_
_geom_torsion_atom_site_label_1
_geom_torsion_atom_site_label_2
_geom_torsion_atom_site_label_3
_geom_torsion_atom_site_label_4
_geom_torsion_site_symmetry_1
_geom_torsion_site_symmetry_2
_geom_torsion_site_symmetry_3
_geom_torsion_site_symmetry_4
_geom_torsion
_geom_torsion_publ_flag
O3 S1 C1 C12 . . . . 158.70(17) ?
O2 S1 C1 C12 . . . . 28.3(2) ?
C14 S1 C1 C12 . . . . -85.93(18) ?
O3 S1 C1 C2 . . . . -25.7(2) ?
O2 S1 C1 C2 . . . . -156.10(19) ?
C14 S1 C1 C2 . . . . 89.7(2) ?
C12 C1 C2 C11 . . . . -0.6(2) ?
S1 C1 C2 C11 . . . . -176.64(17) ?
C12 C1 C2 C3 . . . . -179.4(2) ?
S1 C1 C2 C3 . . . . 4.6(4) ?
C11 C2 C3 C4 . . . . -178.3(2) ?
C1 C2 C3 C4 . . . . 0.4(4) ?
C11 C2 C3 C8 . . . . 1.3(3) ?
C1 C2 C3 C8 . . . . 180.0(2) ?
C2 C3 C4 C5 . . . . 179.7(2) ?
C8 C3 C4 C5 . . . . 0.1(3) ?
C3 C4 C5 C6 . . . . 0.3(3) ?
C4 C5 C6 C7 . . . . -0.1(3) ?
C4 C5 C6 Br1 . . . . 179.40(17) ?
C5 C6 C7 C8 . . . . -0.6(3) ?
Br1 C6 C7 C8 . . . . 179.98(16) ?
C6 C7 C8 C9 . . . . -179.0(2) ?
C6 C7 C8 C3 . . . . 0.9(3) ?
C4 C3 C8 C7 . . . . -0.7(3) ?
C2 C3 C8 C7 . . . . 179.70(18) ?
C4 C3 C8 C9 . . . . 179.25(19) ?
C2 C3 C8 C9 . . . . -0.4(3) ?
C7 C8 C9 C10 . . . . 179.0(2) ?
C3 C8 C9 C10 . . . . -0.9(3) ?
C8 C9 C10 C11 . . . . 1.2(3) ?
C12 O1 C11 C2 . . . . 0.2(2) ?
C12 O1 C11 C10 . . . . -179.3(2) ?
C3 C2 C11 O1 . . . . 179.30(17) ?
C1 C2 C11 O1 . . . . 0.2(2) ?
C3 C2 C11 C10 . . . . -1.1(3) ?
C1 C2 C11 C10 . . . . 179.8(2) ?
C9 C10 C11 O1 . . . . 179.38(19) ?
C9 C10 C11 C2 . . . . -0.1(3) ?
C11 O1 C12 C1 . . . . -0.7(2) ?
C11 O1 C12 C13 . . . . 177.91(19) ?
C2 C1 C12 O1 . . . . 0.8(2) ?
S1 C1 C12 O1 . . . . 177.41(14) ?
C2 C1 C12 C13 . . . . -177.3(3) ?
S1 C1 C12 C13 . . . . -0.7(4) ?
O3 S1 C14 C19 . . . . 38.53(17) ?
O2 S1 C14 C19 . . . . 167.16(15) ?
C1 S1 C14 C19 . . . . -78.17(16) ?
O3 S1 C14 C15 . . . . -141.32(15) ?
O2 S1 C14 C15 . . . . -12.69(18) ?
C1 S1 C14 C15 . . . . 101.98(16) ?
C19 C14 C15 C16 . . . . 0.7(3) ?
S1 C14 C15 C16 . . . . -179.40(16) ?
C14 C15 C16 C17 . . . . 0.5(3) ?
C15 C16 C17 F1 . . . . 179.2(2) ?
C15 C16 C17 C18 . . . . -1.5(4) ?
F1 C17 C18 C19 . . . . -179.53(19) ?
C16 C17 C18 C19 . . . . 1.1(3) ?
C17 C18 C19 C14 . . . . 0.2(3) ?
C15 C14 C19 C18 . . . . -1.1(3) ?
S1 C14 C19 C18 . . . . 179.04(15) ?

loop_
_cod_related_entry_id
_cod_related_entry_database
_cod_related_entry_code
1 ChemSpider 30656486
